data_7055230
loop_
_publ_author_name
'Castillo, Maximiliano'
'Metta-Maga\~na, Alejandro J.'
'Fortier, Skye'

_publ_section_title
;
 Isolation of gravimetrically quantifiable alkali metal arenides using
 18-crown-6
;
_journal_issue 3
_journal_name_full 'New J. Chem.'
_journal_page_first 1923
_journal_paper_doi 10.1039/C5NJ02841H
_journal_volume 40
_journal_year 2016
_chemical_formula_moiety 'C4 O2 H10, Na C12 H24 O6, C14 H10'
_chemical_formula_sum 'C30 H44 Na O8'
_chemical_formula_weight 555.64
_space_group_crystal_system triclinic
_space_group_IT_number 2
_space_group_name_Hall '-P 1'
_space_group_name_H-M_alt 'P -1'
_symmetry_space_group_name_Hall '-P 1'
_symmetry_space_group_name_H-M 'P -1'
_atom_sites_solution_hydrogens geom
_audit_creation_method SHELXL-2014/6
_audit_update_record
;
2015-10-13 deposited with the CCDC.
2015-12-15 downloaded from the CCDC.
;
_cell_angle_alpha 65.2130(10)
_cell_angle_beta 70.1690(10)
_cell_angle_gamma 63.7510(10)
_cell_formula_units_Z 2
_cell_length_a 11.5114(7)
_cell_length_b 11.8386(7)
_cell_length_c 13.6270(8)
_cell_measurement_reflns_used 2520
_cell_measurement_temperature 100(2)
_cell_measurement_theta_max 27.32
_cell_measurement_theta_min 2.18
_cell_volume 1484.90(15)
_computing_structure_refinement 'SHELXL-2014/6 (Sheldrick, 2014)'
_diffrn_ambient_temperature 100(2)
_diffrn_measured_fraction_theta_full 0.998
_diffrn_measured_fraction_theta_max 0.992
_diffrn_measurement_device_type 'Bruker SMART APEX CCD'
_diffrn_measurement_method '\w and \f scans'
_diffrn_radiation_type MoK\a
_diffrn_radiation_wavelength 0.71073
_diffrn_reflns_av_R_equivalents 0.0451
_diffrn_reflns_av_unetI/netI 0.0727
_diffrn_reflns_Laue_measured_fraction_full 0.998
_diffrn_reflns_Laue_measured_fraction_max 0.992
_diffrn_reflns_limit_h_max 15
_diffrn_reflns_limit_h_min -14
_diffrn_reflns_limit_k_max 14
_diffrn_reflns_limit_k_min -15
_diffrn_reflns_limit_l_max 17
_diffrn_reflns_limit_l_min -17
_diffrn_reflns_number 16775
_diffrn_reflns_point_group_measured_fraction_full 0.998
_diffrn_reflns_point_group_measured_fraction_max 0.992
_diffrn_reflns_theta_full 25.242
_diffrn_reflns_theta_max 27.588
_diffrn_reflns_theta_min 1.676
_diffrn_source 'fine-focus tube'
_exptl_absorpt_coefficient_mu 0.101
_exptl_absorpt_correction_T_max 0.7456
_exptl_absorpt_correction_T_min 0.6966
_exptl_absorpt_correction_type multi-scan
_exptl_absorpt_process_details SADABS
_exptl_crystal_colour purple
_exptl_crystal_density_diffrn 1.243
_exptl_crystal_description plate
_exptl_crystal_F_000 598
_exptl_crystal_size_max 0.180
_exptl_crystal_size_mid 0.090
_exptl_crystal_size_min 0.020
_refine_diff_density_max 0.250
_refine_diff_density_min -0.273
_refine_diff_density_rms 0.053
_refine_ls_extinction_method none
_refine_ls_goodness_of_fit_ref 1.011
_refine_ls_hydrogen_treatment constr
_refine_ls_matrix_type full
_refine_ls_number_parameters 354
_refine_ls_number_reflns 6810
_refine_ls_number_restraints 0
_refine_ls_restrained_S_all 1.011
_refine_ls_R_factor_all 0.0938
_refine_ls_R_factor_gt 0.0491
_refine_ls_shift/su_max 0.000
_refine_ls_shift/su_mean 0.000
_refine_ls_structure_factor_coef Fsqd
_refine_ls_weighting_details 'w=1/[\s^2^(Fo^2^)+(0.0335P)^2^+0.4683P] where P=(Fo^2^+2Fc^2^)/3'
_refine_ls_weighting_scheme calc
_refine_ls_wR_factor_gt 0.0873
_refine_ls_wR_factor_ref 0.1074
_reflns_Friedel_coverage 0.000
_reflns_number_gt 4442
_reflns_number_total 6810
_reflns_threshold_expression 'I > 2\s(I)'
_cod_data_source_file c5nj02841h2.cif
_cod_data_source_block 969SF_0mS_a
_cod_depositor_comments 'Adding full bibliography for 7055227--7055237.cif.'
_cod_database_code 7055230
_shelx_space_group_comment
;
The symmetry employed for this shelxl refinement is uniquely defined
by the following loop, which should always be used as a source of
symmetry information in preference to the above space-group names.
They are only intended as comments.
;
_shelx_estimated_absorpt_t_min 0.982
_shelx_estimated_absorpt_t_max 0.998
_shelxl_version_number 2014/6

loop_
_space_group_symop_operation_xyz
'x, y, z'
'-x, -y, -z'

loop_
_atom_site_label
_atom_site_type_symbol
_atom_site_fract_x
_atom_site_fract_y
_atom_site_fract_z
_atom_site_U_iso_or_equiv
_atom_site_adp_type
_atom_site_occupancy
_atom_site_site_symmetry_order
_atom_site_calc_flag
_atom_site_refinement_flags_posn
_atom_site_refinement_flags_adp
Na01 Na 0.11494(7) 0.28539(7) 0.24423(6) 0.01964(19) Uani 1 1 d . .
O8 O 0.18314(13) 0.04358(13) 0.31363(10) 0.0196(3) Uani 1 1 d . .
O3 O 0.33640(13) 0.23956(13) 0.11500(10) 0.0204(3) Uani 1 1 d . .
O4 O 0.11860(12) 0.22987(13) 0.08266(10) 0.0204(3) Uani 1 1 d . .
O2 O 0.19747(13) 0.48019(13) 0.15003(10) 0.0218(3) Uani 1 1 d . .
O6 O -0.08716(13) 0.27225(13) 0.38952(10) 0.0220(3) Uani 1 1 d . .
O5 O -0.11442(13) 0.40048(13) 0.16389(10) 0.0219(3) Uani 1 1 d . .
O1 O 0.02707(13) 0.46074(13) 0.34518(10) 0.0232(3) Uani 1 1 d . .
O7 O 0.25113(13) 0.17048(13) 0.40210(11) 0.0256(3) Uani 1 1 d . .
C30 C 0.53928(18) 0.61268(19) 0.43066(15) 0.0171(4) Uani 1 1 d . .
C28 C 0.54002(18) 0.42493(19) 0.60459(14) 0.0164(4) Uani 1 1 d . .
C29 C 0.57536(18) 0.53698(19) 0.53461(14) 0.0181(4) Uani 1 1 d . .
H29 H 0.6257 0.5626 0.5586 0.022 Uiso 1 1 calc R U
C25 C 0.46190(19) 0.20323(19) 0.74301(15) 0.0211(5) Uani 1 1 d . .
H25 H 0.4345 0.1299 0.7902 0.025 Uiso 1 1 calc R U
C27 C 0.57925(19) 0.3457(2) 0.70745(15) 0.0209(4) Uani 1 1 d . .
H27 H 0.6332 0.3677 0.7309 0.025 Uiso 1 1 calc R U
C24 C 0.42254(18) 0.27645(19) 0.64224(15) 0.0191(4) Uani 1 1 d . .
H24 H 0.3685 0.2519 0.6212 0.023 Uiso 1 1 calc R U
C26 C 0.54143(19) 0.2370(2) 0.77520(15) 0.0224(5) Uani 1 1 d . .
H26 H 0.5699 0.1856 0.8436 0.027 Uiso 1 1 calc R U
C14 C 0.24191(19) -0.0280(2) 0.40884(15) 0.0221(5) Uani 1 1 d . .
H14A H 0.2937 -0.1215 0.4112 0.026 Uiso 1 1 calc R U
H14B H 0.1727 -0.0275 0.4761 0.026 Uiso 1 1 calc R U
C23 C 1.1403(2) -0.06255(19) -0.02303(17) 0.0219(4) Uani 1 1 d . .
C13 C 0.3299(2) 0.0375(2) 0.40331(16) 0.0241(5) Uani 1 1 d . .
H13A H 0.3736 -0.0111 0.4679 0.029 Uiso 1 1 calc R U
H13B H 0.3988 0.0372 0.3359 0.029 Uiso 1 1 calc R U
C8 C -0.11425(19) 0.3117(2) 0.11761(15) 0.0208(4) Uani 1 1 d . .
H8A H -0.1940 0.3505 0.0853 0.025 Uiso 1 1 calc R U
H8B H -0.1139 0.2259 0.1754 0.025 Uiso 1 1 calc R U
C12 C -0.09287(19) 0.4623(2) 0.42281(16) 0.0237(5) Uani 1 1 d . .
H12A H -0.1694 0.5226 0.3861 0.028 Uiso 1 1 calc R U
H12B H -0.0984 0.4937 0.4817 0.028 Uiso 1 1 calc R U
C10 C -0.21007(19) 0.3126(2) 0.35777(15) 0.0233(5) Uani 1 1 d . .
H10A H -0.2836 0.3400 0.4167 0.028 Uiso 1 1 calc R U
H10B H -0.2159 0.2359 0.3500 0.028 Uiso 1 1 calc R U
C21 C 0.9319(2) -0.01738(19) 0.11241(17) 0.0224(5) Uani 1 1 d . .
C7 C 0.00763(19) 0.2907(2) 0.03011(15) 0.0219(5) Uani 1 1 d . .
H7A H 0.0097 0.2325 -0.0061 0.026 Uiso 1 1 calc R U
H7B H 0.0088 0.3768 -0.0265 0.026 Uiso 1 1 calc R U
C6 C 0.23976(19) 0.1908(2) 0.00933(15) 0.0230(5) Uani 1 1 d . .
H6A H 0.2466 0.2668 -0.0580 0.028 Uiso 1 1 calc R U
H6B H 0.2450 0.1183 -0.0122 0.028 Uiso 1 1 calc R U
C5 C 0.34946(19) 0.1438(2) 0.06967(16) 0.0232(5) Uani 1 1 d . .
H5A H 0.3495 0.0597 0.1299 0.028 Uiso 1 1 calc R U
H5B H 0.4351 0.1255 0.0182 0.028 Uiso 1 1 calc R U
C4 C 0.3547(2) 0.35803(19) 0.03358(16) 0.0231(5) Uani 1 1 d . .
H4A H 0.2919 0.3997 -0.0170 0.028 Uiso 1 1 calc R U
H4B H 0.4455 0.3372 -0.0101 0.028 Uiso 1 1 calc R U
C9 C -0.2254(2) 0.4264(2) 0.25053(15) 0.0242(5) Uani 1 1 d . .
H9A H -0.3061 0.4426 0.2280 0.029 Uiso 1 1 calc R U
H9B H -0.2366 0.5080 0.2623 0.029 Uiso 1 1 calc R U
C22 C 1.0700(2) -0.0759(2) 0.08574(17) 0.0232(5) Uani 1 1 d . .
H22 H 1.1180 -0.1270 0.1441 0.028 Uiso 1 1 calc R U
C3 C 0.33120(19) 0.4499(2) 0.09264(16) 0.0241(5) Uani 1 1 d . .
H3A H 0.3919 0.4070 0.1452 0.029 Uiso 1 1 calc R U
H3B H 0.3465 0.5323 0.0395 0.029 Uiso 1 1 calc R U
C16 C 0.0998(2) -0.0147(2) 0.31194(16) 0.0244(5) Uani 1 1 d . .
H16A H 0.1504 -0.1077 0.3158 0.037 Uiso 1 1 calc R U
H16B H 0.0646 0.0338 0.2437 0.037 Uiso 1 1 calc R U
H16C H 0.0267 -0.0103 0.3752 0.037 Uiso 1 1 calc R U
C11 C -0.0928(2) 0.3225(2) 0.47053(15) 0.0242(5) Uani 1 1 d . .
H11A H -0.0160 0.2640 0.5073 0.029 Uiso 1 1 calc R U
H11B H -0.1737 0.3199 0.5271 0.029 Uiso 1 1 calc R U
C20 C 0.8595(2) -0.0319(2) 0.22132(17) 0.0265(5) Uani 1 1 d . .
H20 H 0.9053 -0.0853 0.2810 0.032 Uiso 1 1 calc R U
C17 C 0.7213(2) 0.1236(2) 0.04982(18) 0.0268(5) Uani 1 1 d . .
H17 H 0.6728 0.1772 -0.0081 0.032 Uiso 1 1 calc R U
C2 C 0.1622(2) 0.5735(2) 0.20495(17) 0.0283(5) Uani 1 1 d . .
H2A H 0.1647 0.6602 0.1503 0.034 Uiso 1 1 calc R U
H2B H 0.2254 0.5414 0.2533 0.034 Uiso 1 1 calc R U
C1 C 0.0260(2) 0.5890(2) 0.27193(16) 0.0272(5) Uani 1 1 d . .
H1A H 0.0008 0.6499 0.3139 0.033 Uiso 1 1 calc R U
H1B H -0.0383 0.6262 0.2234 0.033 Uiso 1 1 calc R U
C18 C 0.6543(2) 0.1079(2) 0.15746(18) 0.0310(5) Uani 1 1 d . .
H18 H 0.5614 0.1506 0.1727 0.037 Uiso 1 1 calc R U
C19 C 0.7236(2) 0.0294(2) 0.24355(18) 0.0304(5) Uani 1 1 d . .
H19 H 0.6777 0.0179 0.3176 0.037 Uiso 1 1 calc R U
C15 C 0.3251(2) 0.2354(2) 0.40828(19) 0.0354(6) Uani 1 1 d . .
H15A H 0.3631 0.1849 0.4751 0.053 Uiso 1 1 calc R U
H15B H 0.2672 0.3251 0.4105 0.053 Uiso 1 1 calc R U
H15C H 0.3961 0.2410 0.3435 0.053 Uiso 1 1 calc R U

loop_
_atom_site_aniso_label
_atom_site_aniso_U_11
_atom_site_aniso_U_22
_atom_site_aniso_U_33
_atom_site_aniso_U_23
_atom_site_aniso_U_13
_atom_site_aniso_U_12
Na01 0.0184(4) 0.0177(4) 0.0213(4) -0.0069(3) -0.0021(3) -0.0056(3)
O8 0.0201(7) 0.0181(8) 0.0207(7) -0.0035(6) -0.0059(6) -0.0077(6)
O3 0.0191(7) 0.0164(7) 0.0228(7) -0.0054(6) -0.0029(6) -0.0055(6)
O4 0.0155(7) 0.0250(8) 0.0190(6) -0.0090(6) -0.0014(5) -0.0050(6)
O2 0.0191(8) 0.0206(8) 0.0281(7) -0.0104(6) -0.0028(6) -0.0077(6)
O6 0.0174(7) 0.0203(8) 0.0242(7) -0.0088(6) -0.0024(6) -0.0028(6)
O5 0.0239(8) 0.0217(8) 0.0207(7) -0.0098(6) 0.0015(6) -0.0099(6)
O1 0.0203(8) 0.0175(8) 0.0256(7) -0.0052(6) -0.0023(6) -0.0044(6)
O7 0.0238(8) 0.0202(8) 0.0360(8) -0.0143(7) -0.0112(6) -0.0014(6)
C30 0.0115(10) 0.0180(11) 0.0210(9) -0.0110(8) 0.0001(7) -0.0026(8)
C28 0.0106(9) 0.0178(11) 0.0200(9) -0.0104(8) 0.0001(7) -0.0025(8)
C29 0.0179(10) 0.0197(11) 0.0220(9) -0.0100(8) -0.0030(8) -0.0085(9)
C25 0.0202(11) 0.0173(11) 0.0210(10) -0.0071(8) 0.0016(8) -0.0058(9)
C27 0.0177(11) 0.0241(12) 0.0236(10) -0.0104(9) -0.0045(8) -0.0065(9)
C24 0.0152(10) 0.0177(11) 0.0258(10) -0.0119(8) 0.0011(8) -0.0059(8)
C26 0.0215(11) 0.0236(12) 0.0180(9) -0.0072(8) -0.0022(8) -0.0051(9)
C14 0.0209(11) 0.0174(11) 0.0186(9) -0.0018(8) -0.0049(8) -0.0017(9)
C23 0.0225(11) 0.0131(11) 0.0369(11) -0.0113(9) -0.0110(9) -0.0049(9)
C13 0.0226(11) 0.0203(12) 0.0252(10) -0.0085(9) -0.0095(9) 0.0010(9)
C8 0.0194(11) 0.0194(11) 0.0245(10) -0.0072(8) -0.0063(8) -0.0059(9)
C12 0.0191(11) 0.0253(12) 0.0242(10) -0.0123(9) -0.0017(8) -0.0034(9)
C10 0.0166(11) 0.0244(12) 0.0252(10) -0.0081(9) -0.0009(8) -0.0063(9)
C21 0.0241(12) 0.0147(11) 0.0335(11) -0.0094(9) -0.0106(9) -0.0057(9)
C7 0.0245(11) 0.0205(11) 0.0211(9) -0.0060(8) -0.0064(8) -0.0073(9)
C6 0.0226(11) 0.0244(12) 0.0220(10) -0.0113(9) 0.0028(8) -0.0097(9)
C5 0.0193(11) 0.0181(11) 0.0266(10) -0.0088(9) 0.0016(8) -0.0046(9)
C4 0.0197(11) 0.0196(11) 0.0249(10) -0.0039(9) 0.0004(8) -0.0088(9)
C9 0.0192(11) 0.0221(12) 0.0247(10) -0.0097(9) -0.0006(8) -0.0021(9)
C22 0.0240(11) 0.0178(11) 0.0317(11) -0.0098(9) -0.0138(9) -0.0026(9)
C3 0.0187(11) 0.0234(12) 0.0288(10) -0.0051(9) -0.0030(8) -0.0103(9)
C16 0.0251(12) 0.0212(12) 0.0291(11) -0.0069(9) -0.0048(9) -0.0113(10)
C11 0.0211(11) 0.0258(12) 0.0196(10) -0.0068(9) -0.0011(8) -0.0055(9)
C20 0.0301(13) 0.0211(12) 0.0334(11) -0.0075(9) -0.0112(10) -0.0108(10)
C17 0.0228(12) 0.0245(12) 0.0397(12) -0.0128(10) -0.0128(10) -0.0064(10)
C2 0.0389(14) 0.0191(12) 0.0323(11) -0.0094(9) -0.0057(10) -0.0144(10)
C1 0.0348(13) 0.0171(11) 0.0276(11) -0.0089(9) -0.0053(9) -0.0063(10)
C18 0.0199(12) 0.0259(13) 0.0475(13) -0.0166(11) -0.0058(10) -0.0041(10)
C19 0.0296(13) 0.0297(13) 0.0363(12) -0.0128(10) -0.0027(10) -0.0144(11)
C15 0.0407(15) 0.0288(14) 0.0483(14) -0.0164(11) -0.0219(12) -0.0081(11)

loop_
_atom_type_symbol
_atom_type_description
_atom_type_scat_dispersion_real
_atom_type_scat_dispersion_imag
_atom_type_scat_source
C C 0.0033 0.0016 'International Tables Vol C Tables 4.2.6.8 and 6.1.1.4'
H H 0.0000 0.0000 'International Tables Vol C Tables 4.2.6.8 and 6.1.1.4'
O O 0.0106 0.0060 'International Tables Vol C Tables 4.2.6.8 and 6.1.1.4'
Na Na 0.0362 0.0249 'International Tables Vol C Tables 4.2.6.8 and 6.1.1.4'

loop_
_geom_angle_atom_site_label_1
_geom_angle_atom_site_label_2
_geom_angle_atom_site_label_3
_geom_angle
_geom_angle_site_symmetry_1
_geom_angle_site_symmetry_3
O8 Na01 O6 83.19(5) . .
O8 Na01 O4 77.28(5) . .
O6 Na01 O4 111.40(5) . .
O8 Na01 O3 83.31(5) . .
O6 Na01 O3 166.49(5) . .
O4 Na01 O3 65.64(4) . .
O8 Na01 O2 144.37(5) . .
O6 Na01 O2 127.58(5) . .
O4 Na01 O2 102.40(5) . .
O3 Na01 O2 65.16(4) . .
O8 Na01 O1 131.50(5) . .
O6 Na01 O1 67.04(5) . .
O4 Na01 O1 148.30(5) . .
O3 Na01 O1 122.91(5) . .
O2 Na01 O1 63.23(4) . .
O8 Na01 O7 65.48(5) . .
O6 Na01 O7 88.25(5) . .
O4 Na01 O7 135.47(5) . .
O3 Na01 O7 85.90(5) . .
O2 Na01 O7 94.80(5) . .
O1 Na01 O7 75.82(5) . .
O8 Na01 O5 111.68(5) . .
O6 Na01 O5 65.71(4) . .
O4 Na01 O5 62.64(4) . .
O3 Na01 O5 120.14(5) . .
O2 Na01 O5 98.84(5) . .
O1 Na01 O5 90.51(5) . .
O7 Na01 O5 153.80(5) . .
C16 O8 C14 111.38(14) . .
C16 O8 Na01 117.83(11) . .
C14 O8 Na01 119.38(11) . .
C4 O3 C5 113.61(14) . .
C4 O3 Na01 112.62(10) . .
C5 O3 Na01 108.01(10) . .
C6 O4 C7 112.01(14) . .
C6 O4 Na01 119.86(11) . .
C7 O4 Na01 121.94(11) . .
C2 O2 C3 112.08(15) . .
C2 O2 Na01 119.62(11) . .
C3 O2 Na01 115.63(11) . .
C11 O6 C10 115.83(15) . .
C11 O6 Na01 108.59(11) . .
C10 O6 Na01 119.67(10) . .
C9 O5 C8 113.01(14) . .
C9 O5 Na01 109.59(11) . .
C8 O5 Na01 107.24(11) . .
C1 O1 C12 113.57(14) . .
C1 O1 Na01 112.89(11) . .
C12 O1 Na01 114.41(11) . .
C15 O7 C13 111.58(16) . .
C15 O7 Na01 119.03(12) . .
C13 O7 Na01 108.78(11) . .
C29 C30 C24 123.61(18) . 2_666
C29 C30 C28 118.37(16) . 2_666
C24 C30 C28 118.01(17) 2_666 2_666
C29 C28 C27 123.42(18) . .
C29 C28 C30 118.66(17) . 2_666
C27 C28 C30 117.91(17) . 2_666
C28 C29 C30 122.95(18) . .
C28 C29 H29 118.5 . .
C30 C29 H29 118.5 . .
C24 C25 C26 120.05(18) . .
C24 C25 H25 120.0 . .
C26 C25 H25 120.0 . .
C26 C27 C28 122.09(19) . .
C26 C27 H27 119.0 . .
C28 C27 H27 119.0 . .
C25 C24 C30 121.83(19) . 2_666
C25 C24 H24 119.1 . .
C30 C24 H24 119.1 2_666 .
C27 C26 C25 120.06(19) . .
C27 C26 H26 120.0 . .
C25 C26 H26 120.0 . .
O8 C14 C13 108.08(15) . .
O8 C14 H14A 110.1 . .
C13 C14 H14A 110.1 . .
O8 C14 H14B 110.1 . .
C13 C14 H14B 110.1 . .
H14A C14 H14B 108.4 . .
C22 C23 C17 123.27(19) . 2_755
C22 C23 C21 118.72(18) . 2_755
C17 C23 C21 118.01(18) 2_755 2_755
O7 C13 C14 108.13(16) . .
O7 C13 H13A 110.1 . .
C14 C13 H13A 110.1 . .
O7 C13 H13B 110.1 . .
C14 C13 H13B 110.1 . .
H13A C13 H13B 108.4 . .
O5 C8 C7 107.68(15) . .
O5 C8 H8A 110.2 . .
C7 C8 H8A 110.2 . .
O5 C8 H8B 110.2 . .
C7 C8 H8B 110.2 . .
H8A C8 H8B 108.5 . .
O1 C12 C11 107.24(15) . .
O1 C12 H12A 110.3 . .
C11 C12 H12A 110.3 . .
O1 C12 H12B 110.3 . .
C11 C12 H12B 110.3 . .
H12A C12 H12B 108.5 . .
O6 C10 C9 112.58(15) . .
O6 C10 H10A 109.1 . .
C9 C10 H10A 109.1 . .
O6 C10 H10B 109.1 . .
C9 C10 H10B 109.1 . .
H10A C10 H10B 107.8 . .
C22 C21 C20 123.93(19) . .
C22 C21 C23 118.04(18) . 2_755
C20 C21 C23 118.04(19) . 2_755
O4 C7 C8 107.35(15) . .
O4 C7 H7A 110.2 . .
C8 C7 H7A 110.2 . .
O4 C7 H7B 110.2 . .
C8 C7 H7B 110.2 . .
H7A C7 H7B 108.5 . .
O4 C6 C5 107.03(15) . .
O4 C6 H6A 110.3 . .
C5 C6 H6A 110.3 . .
O4 C6 H6B 110.3 . .
C5 C6 H6B 110.3 . .
H6A C6 H6B 108.6 . .
O3 C5 C6 112.44(16) . .
O3 C5 H5A 109.1 . .
C6 C5 H5A 109.1 . .
O3 C5 H5B 109.1 . .
C6 C5 H5B 109.1 . .
H5A C5 H5B 107.8 . .
O3 C4 C3 107.35(15) . .
O3 C4 H4A 110.2 . .
C3 C4 H4A 110.2 . .
O3 C4 H4B 110.2 . .
C3 C4 H4B 110.2 . .
H4A C4 H4B 108.5 . .
O5 C9 C10 112.47(16) . .
O5 C9 H9A 109.1 . .
C10 C9 H9A 109.1 . .
O5 C9 H9B 109.1 . .
C10 C9 H9B 109.1 . .
H9A C9 H9B 107.8 . .
C23 C22 C21 123.23(19) . .
C23 C22 H22 118.4 . .
C21 C22 H22 118.4 . .
O2 C3 C4 107.40(16) . .
O2 C3 H3A 110.2 . .
C4 C3 H3A 110.2 . .
O2 C3 H3B 110.2 . .
C4 C3 H3B 110.2 . .
H3A C3 H3B 108.5 . .
O8 C16 H16A 109.5 . .
O8 C16 H16B 109.5 . .
H16A C16 H16B 109.5 . .
O8 C16 H16C 109.5 . .
H16A C16 H16C 109.5 . .
H16B C16 H16C 109.5 . .
O6 C11 C12 112.91(15) . .
O6 C11 H11A 109.0 . .
C12 C11 H11A 109.0 . .
O6 C11 H11B 109.0 . .
C12 C11 H11B 109.0 . .
H11A C11 H11B 107.8 . .
C19 C20 C21 121.9(2) . .
C19 C20 H20 119.1 . .
C21 C20 H20 119.1 . .
C18 C17 C23 122.2(2) . 2_755
C18 C17 H17 118.9 . .
C23 C17 H17 118.9 2_755 .
O2 C2 C1 108.61(16) . .
O2 C2 H2A 110.0 . .
C1 C2 H2A 110.0 . .
O2 C2 H2B 110.0 . .
C1 C2 H2B 110.0 . .
H2A C2 H2B 108.3 . .
O1 C1 C2 107.37(16) . .
O1 C1 H1A 110.2 . .
C2 C1 H1A 110.2 . .
O1 C1 H1B 110.2 . .
C2 C1 H1B 110.2 . .
H1A C1 H1B 108.5 . .
C17 C18 C19 119.8(2) . .
C17 C18 H18 120.1 . .
C19 C18 H18 120.1 . .
C20 C19 C18 120.1(2) . .
C20 C19 H19 119.9 . .
C18 C19 H19 119.9 . .
O7 C15 H15A 109.5 . .
O7 C15 H15B 109.5 . .
H15A C15 H15B 109.5 . .
O7 C15 H15C 109.5 . .
H15A C15 H15C 109.5 . .
H15B C15 H15C 109.5 . .

loop_
_geom_bond_atom_site_label_1
_geom_bond_atom_site_label_2
_geom_bond_distance
_geom_bond_site_symmetry_2
Na01 O8 2.4396(15) .
Na01 O6 2.5087(14) .
Na01 O4 2.5313(15) .
Na01 O3 2.5350(14) .
Na01 O2 2.5488(15) .
Na01 O1 2.6111(15) .
Na01 O7 2.6238(15) .
Na01 O5 2.7485(16) .
O8 C16 1.418(2) .
O8 C14 1.423(2) .
O3 C4 1.429(2) .
O3 C5 1.436(2) .
O4 C6 1.425(2) .
O4 C7 1.428(2) .
O2 C2 1.426(2) .
O2 C3 1.428(2) .
O6 C11 1.430(2) .
O6 C10 1.436(2) .
O5 C9 1.433(2) .
O5 C8 1.434(2) .
O1 C1 1.422(2) .
O1 C12 1.424(2) .
O7 C15 1.415(2) .
O7 C13 1.424(2) .
C30 C29 1.410(3) .
C30 C24 1.423(3) 2_666
C30 C28 1.449(3) 2_666
C28 C29 1.410(2) .
C28 C27 1.415(3) .
C28 C30 1.449(3) 2_666
C29 H29 0.9500 .
C25 C24 1.385(3) .
C25 C26 1.390(3) .
C25 H25 0.9500 .
C27 C26 1.388(3) .
C27 H27 0.9500 .
C24 C30 1.423(3) 2_666
C24 H24 0.9500 .
C26 H26 0.9500 .
C14 C13 1.492(3) .
C14 H14A 0.9900 .
C14 H14B 0.9900 .
C23 C22 1.407(3) .
C23 C17 1.415(3) 2_755
C23 C21 1.447(3) 2_755
C13 H13A 0.9900 .
C13 H13B 0.9900 .
C8 C7 1.502(3) .
C8 H8A 0.9900 .
C8 H8B 0.9900 .
C12 C11 1.503(3) .
C12 H12A 0.9900 .
C12 H12B 0.9900 .
C10 C9 1.515(3) .
C10 H10A 0.9900 .
C10 H10B 0.9900 .
C21 C22 1.409(3) .
C21 C20 1.414(3) .
C21 C23 1.447(3) 2_755
C7 H7A 0.9900 .
C7 H7B 0.9900 .
C6 C5 1.510(3) .
C6 H6A 0.9900 .
C6 H6B 0.9900 .
C5 H5A 0.9900 .
C5 H5B 0.9900 .
C4 C3 1.494(3) .
C4 H4A 0.9900 .
C4 H4B 0.9900 .
C9 H9A 0.9900 .
C9 H9B 0.9900 .
C22 H22 0.9500 .
C3 H3A 0.9900 .
C3 H3B 0.9900 .
C16 H16A 0.9800 .
C16 H16B 0.9800 .
C16 H16C 0.9800 .
C11 H11A 0.9900 .
C11 H11B 0.9900 .
C20 C19 1.387(3) .
C20 H20 0.9500 .
C17 C18 1.383(3) .
C17 C23 1.415(3) 2_755
C17 H17 0.9500 .
C2 C1 1.496(3) .
C2 H2A 0.9900 .
C2 H2B 0.9900 .
C1 H1A 0.9900 .
C1 H1B 0.9900 .
C18 C19 1.393(3) .
C18 H18 0.9500 .
C19 H19 0.9500 .
C15 H15A 0.9800 .
C15 H15B 0.9800 .
C15 H15C 0.9800 .

loop_
_geom_torsion_atom_site_label_1
_geom_torsion_atom_site_label_2
_geom_torsion_atom_site_label_3
_geom_torsion_atom_site_label_4
_geom_torsion
_geom_torsion_site_symmetry_1
_geom_torsion_site_symmetry_4
C27 C28 C29 C30 177.89(18) . .
C30 C28 C29 C30 -1.4(3) 2_666 .
C24 C30 C29 C28 -178.06(17) 2_666 .
C28 C30 C29 C28 1.3(3) 2_666 .
C29 C28 C27 C26 179.14(18) . .
C30 C28 C27 C26 -1.6(3) 2_666 .
C26 C25 C24 C30 -0.3(3) . 2_666
C28 C27 C26 C25 -0.4(3) . .
C24 C25 C26 C27 1.3(3) . .
C16 O8 C14 C13 178.82(15) . .
Na01 O8 C14 C13 -38.46(18) . .
C15 O7 C13 C14 173.97(16) . .
Na01 O7 C13 C14 -52.75(16) . .
O8 C14 C13 O7 60.74(19) . .
C9 O5 C8 C7 -178.83(15) . .
Na01 O5 C8 C7 -57.95(15) . .
C1 O1 C12 C11 163.66(17) . .
Na01 O1 C12 C11 32.06(18) . .
C11 O6 C10 C9 99.51(18) . .
Na01 O6 C10 C9 -33.6(2) . .
C6 O4 C7 C8 172.94(15) . .
Na01 O4 C7 C8 -34.83(19) . .
O5 C8 C7 O4 62.11(19) . .
C7 O4 C6 C5 173.23(16) . .
Na01 O4 C6 C5 20.35(19) . .
C4 O3 C5 C6 -67.54(19) . .
Na01 O3 C5 C6 58.16(16) . .
O4 C6 C5 O3 -52.5(2) . .
C5 O3 C4 C3 177.03(16) . .
Na01 O3 C4 C3 53.81(17) . .
C8 O5 C9 C10 77.1(2) . .
Na01 O5 C9 C10 -42.42(19) . .
O6 C10 C9 O5 51.8(2) . .
C17 C23 C22 C21 -178.62(19) 2_755 .
C21 C23 C22 C21 1.3(3) 2_755 .
C20 C21 C22 C23 178.75(19) . .
C23 C21 C22 C23 -1.3(3) 2_755 .
C2 O2 C3 C4 -176.91(16) . .
Na01 O2 C3 C4 41.27(18) . .
O3 C4 C3 O2 -62.2(2) . .
C10 O6 C11 C12 -80.8(2) . .
Na01 O6 C11 C12 57.16(17) . .
O1 C12 C11 O6 -60.9(2) . .
C22 C21 C20 C19 178.94(19) . .
C23 C21 C20 C19 -1.0(3) 2_755 .
C3 O2 C2 C1 -174.31(16) . .
Na01 O2 C2 C1 -34.2(2) . .
C12 O1 C1 C2 173.48(16) . .
Na01 O1 C1 C2 -54.17(18) . .
O2 C2 C1 O1 57.1(2) . .
C23 C17 C18 C19 -0.2(3) 2_755 .
C21 C20 C19 C18 0.1(3) . .
C17 C18 C19 C20 0.5(3) . .
